data_7053593
loop_
_publ_author_name
'Song, Xiaokai'
'Zou, Yang'
'Liu, Xinfang'
'Oh, Minhak'
'Lah, Myoung Soo'

_publ_section_title
;
 A two-fold interpenetrated (3,6)-connected metal--organic framework with
 rutile topology showing a large solvent cavity
;
_journal_issue 11
_journal_name_full 'New Journal of Chemistry'
_journal_page_first 2396
_journal_paper_doi 10.1039/c0nj00272k
_journal_volume 34
_journal_year 2010
_chemical_formula_sum 'C126 H92 N14 O43 Zn8'
_chemical_formula_weight 3013.10
_chemical_name_systematic
;
?
;
_space_group_IT_number 14
_symmetry_cell_setting monoclinic
_symmetry_space_group_name_Hall '-P 2ybc'
_symmetry_space_group_name_H-M 'P 1 21/c 1'
_atom_sites_solution_hydrogens geom
_atom_sites_solution_primary direct
_atom_sites_solution_secondary difmap
_audit_creation_method SHELXL-97
_cell_angle_alpha 90.00
_cell_angle_beta 108.81(3)
_cell_angle_gamma 90.00
_cell_formula_units_Z 4
_cell_length_a 36.130(7)
_cell_length_b 27.033(5)
_cell_length_c 34.291(7)
_cell_measurement_reflns_used 313486
_cell_measurement_temperature 100(2)
_cell_measurement_theta_max 23.74
_cell_measurement_theta_min 1.01
_cell_volume 31703(12)
_computing_cell_refinement HKL2000
_computing_data_collection 'ADSC Quantum-210 ADX Program'
_computing_data_reduction HKL2000
_computing_molecular_graphics 'Diamond 3.1e,ORTEP3'
_computing_publication_material WinGX
_computing_structure_refinement 'Bruker SHELXTL'
_computing_structure_solution 'Bruker SHELXTL'
_diffrn_ambient_temperature 100(2)
_diffrn_measured_fraction_theta_full 0.973
_diffrn_measured_fraction_theta_max 0.973
_diffrn_measurement_device_type 'CCD area detector'
_diffrn_measurement_method 'phi scans'
_diffrn_radiation_monochromator 'Si(111) double crystal monochromator'
_diffrn_radiation_source 'bending magnet 6B MX beamline'
_diffrn_radiation_type synchrotron
_diffrn_radiation_wavelength 0.75000
_diffrn_reflns_av_R_equivalents 0.0811
_diffrn_reflns_av_sigmaI/netI 0.0622
_diffrn_reflns_limit_h_max 37
_diffrn_reflns_limit_h_min -38
_diffrn_reflns_limit_k_max 28
_diffrn_reflns_limit_k_min -29
_diffrn_reflns_limit_l_max 36
_diffrn_reflns_limit_l_min -36
_diffrn_reflns_number 149700
_diffrn_reflns_theta_full 23.76
_diffrn_reflns_theta_max 23.76
_diffrn_reflns_theta_min 1.01
_exptl_absorpt_coefficient_mu 0.632
_exptl_absorpt_correction_T_max 0.8045
_exptl_absorpt_correction_T_min 0.6917
_exptl_absorpt_correction_type empirical
_exptl_absorpt_process_details 'HKL2000 Scalepack'
_exptl_crystal_colour colorless
_exptl_crystal_density_diffrn 0.631
_exptl_crystal_density_method 'not measured'
_exptl_crystal_description block
_exptl_crystal_F_000 6120
_exptl_crystal_size_max 0.63
_exptl_crystal_size_mid 0.40
_exptl_crystal_size_min 0.36
_platon_squeeze_details
;
;
_refine_diff_density_max 0.900
_refine_diff_density_min -0.640
_refine_diff_density_rms 0.056
_refine_ls_extinction_method none
_refine_ls_goodness_of_fit_ref 0.917
_refine_ls_hydrogen_treatment constr
_refine_ls_matrix_type full
_refine_ls_number_parameters 1626
_refine_ls_number_reflns 40052
_refine_ls_number_restraints 23
_refine_ls_restrained_S_all 0.923
_refine_ls_R_factor_all 0.1247
_refine_ls_R_factor_gt 0.0846
_refine_ls_shift/su_max 0.002
_refine_ls_shift/su_mean 0.000
_refine_ls_structure_factor_coef Fsqd
_refine_ls_weighting_details 'calc w=1/[\s^2^(Fo^2^)+(0.1688P)^2^+0.0000P] where P=(Fo^2^+2Fc^2^)/3'
_refine_ls_weighting_scheme calc
_refine_ls_wR_factor_gt 0.2347
_refine_ls_wR_factor_ref 0.2602
_reflns_number_gt 20269
_reflns_number_total 40052
_reflns_threshold_expression >2sigma(I)
_cod_data_source_file c0nj00272k.txt
_cod_data_source_block p9_24mo
_cod_depositor_comments
;
The following automatic conversions were performed:

'_symmetry_cell_setting' value 'Monoclinic' changed to 'monoclinic'
according to /home/saulius/struct/CIF-dictionaries/cif_core.dic
dictionary named 'cif_core.dic' version 2.4.2 from 2011-04-26.

Automatic conversion script
Id: cif_fix_values 1891 2012-01-12 08:04:46Z andrius 
;
_cod_original_cell_volume 31704(11)
_cod_original_sg_symbol_H-M P2(1)/c
_cod_database_code 7053593

loop_
_symmetry_equiv_pos_as_xyz
'x, y, z'
'-x, y+1/2, -z+1/2'
'-x, -y, -z'
'x, -y-1/2, z-1/2'

loop_
_atom_site_label
_atom_site_type_symbol
_atom_site_fract_x
_atom_site_fract_y
_atom_site_fract_z
_atom_site_U_iso_or_equiv
_atom_site_adp_type
_atom_site_occupancy
_atom_site_symmetry_multiplicity
_atom_site_calc_flag
_atom_site_refinement_flags
Zn1 Zn 0.400831(16) 0.46688(2) 0.196834(19) 0.0987(2) Uani 1 1 d .
Zn2 Zn 0.39514(2) 0.49824(3) 0.28309(2) 0.1156(3) Uani 1 1 d .
Zn3 Zn 0.31881(2) 0.48690(3) 0.20895(2) 0.1178(3) Uani 1 1 d .
Zn4 Zn 0.376513(18) 0.57632(3) 0.21028(2) 0.1060(2) Uani 1 1 d D
Zn5 Zn 0.872740(17) 0.49568(3) 0.13566(2) 0.1042(2) Uani 1 1 d .
Zn6 Zn 0.950150(19) 0.51122(3) 0.20908(2) 0.1277(3) Uani 1 1 d .
Zn7 Zn 0.866123(17) 0.53164(3) 0.22009(2) 0.1038(2) Uani 1 1 d .
Zn8 Zn 0.894248(18) 0.42285(3) 0.21162(2) 0.1040(2) Uani 1 1 d .
O1 O 0.44569(11) 0.43284(17) 0.23338(15) 0.1286(14) Uani 1 1 d .
O2 O 0.43637(13) 0.4509(2) 0.29415(16) 0.174(2) Uani 1 1 d .
O3 O 0.85121(14) 0.0681(2) 0.61446(12) 0.1402(16) Uani 1 1 d .
O4 O 0.87482(11) 0.12407(15) 0.66644(13) 0.1138(11) Uani 1 1 d .
O5 O 0.83824(12) 0.49387(19) 0.24935(14) 0.1283(14) Uani 1 1 d .
O6 O 0.85466(12) 0.41520(16) 0.23987(13) 0.1172(12) Uani 1 1 d .
O7 O 0.60976(13) 0.3605(2) 0.42703(16) 0.173(2) Uani 1 1 d .
O8 O 0.70634(13) 0.2205(2) 0.49756(18) 0.192(3) Uani 1 1 d .
O9 O 0.78082(16) 0.3090(3) 0.37992(19) 0.207(3) Uani 1 1 d .
O10 O 0.30539(12) 0.46945(17) 0.25754(14) 0.1301(13) Uani 1 1 d .
O11 O 0.36094(13) 0.47113(17) 0.31109(12) 0.1272(14) Uani 1 1 d .
O12 O 0.32080(13) 0.07935(18) 0.68756(13) 0.1363(16) Uani 1 1 d .
O13 O 0.36820(13) 0.07919(18) 0.65873(13) 0.1339(16) Uani 1 1 d .
O14 O -0.05926(14) 0.39630(18) 0.25312(13) 0.1321(15) Uani 1 1 d .
O15 O -0.03667(16) 0.4740(3) 0.26441(19) 0.194(2) Uani 1 1 d .
O16 O 0.28669(16) 0.3777(3) 0.46020(17) 0.186(2) Uani 1 1 d .
O17 O 0.19939(13) 0.2507(2) 0.55611(16) 0.184(3) Uani 1 1 d .
O18 O 0.09393(17) 0.2953(3) 0.4175(2) 0.250(4) Uani 1 1 d .
O19 O 0.28777(19) 0.5332(4) 0.1790(3) 0.346(7) Uani 1 1 d D
O20 O 0.32701(17) 0.5965(3) 0.17168(19) 0.229(3) Uani 1 1 d D
O21 O -0.10063(12) 0.52218(17) 0.09991(15) 0.1232(13) Uani 1 1 d .
O22 O -0.0586(3) 0.5527(3) 0.1567(2) 0.288(5) Uani 1 1 d .
O23 O -0.05611(15) 0.9242(2) -0.26201(15) 0.1555(19) Uani 1 1 d .
O24 O -0.10528(14) 0.92487(18) -0.23736(15) 0.1412(16) Uani 1 1 d .
O25 O 0.17702(11) 0.72528(16) 0.02739(12) 0.1173(12) Uani 1 1 d .
O26 O -0.01994(12) 0.6437(2) -0.03399(14) 0.1431(18) Uani 1 1 d .
O27 O 0.07552(12) 0.78055(19) -0.11411(14) 0.1543(18) Uani 1 1 d .
O28 O 0.42417(11) 0.50244(17) 0.16160(13) 0.1125(12) Uani 1 1 d .
O29 O 0.40968(10) 0.58000(15) 0.17272(13) 0.1128(12) Uani 1 1 d .
O30 O 0.82174(10) 0.56593(15) 0.17990(13) 0.1129(12) Uani 1 1 d .
O31 O 0.82534(11) 0.53506(18) 0.11994(13) 0.1243(14) Uani 1 1 d .
O32 O 0.4138(3) 0.9448(3) -0.1889(2) 0.253(4) Uani 1 1 d .
O33 O 0.4157(2) 0.8949(3) -0.2392(2) 0.267(5) Uani 1 1 d .
O34 O 0.48253(13) 0.69167(18) 0.03388(16) 0.1448(17) Uani 1 1 d .
O35 O 0.65150(11) 0.61882(17) -0.01018(13) 0.1240(13) Uani 1 1 d .
O36 O 0.54905(15) 0.7284(2) -0.11278(16) 0.166(2) Uani 1 1 d .
O1M O 0.37346(9) 0.50657(13) 0.22431(10) 0.0961(10) Uani 1 1 d .
O2M O 0.89368(8) 0.48961(13) 0.19408(9) 0.0926(10) Uani 1 1 d .
N1 N 0.60927(13) 0.3629(2) 0.36049(18) 0.143(2) Uani 1 1 d .
H1N H 0.6237 0.3560 0.3448 0.171 Uiso 1 1 calc R
N2 N 0.76577(14) 0.25440(19) 0.51862(15) 0.1205(16) Uani 1 1 d .
H2N H 0.7787 0.2815 0.5171 0.145 Uiso 1 1 calc R
N3 N 0.75322(14) 0.3809(2) 0.35934(17) 0.1374(19) Uani 1 1 d .
H3N H 0.7344 0.4007 0.3609 0.165 Uiso 1 1 calc R
N4 N 0.24591(16) 0.3775(2) 0.39559(19) 0.153(2) Uani 1 1 d .
H4N H 0.2219 0.3697 0.3807 0.183 Uiso 1 1 calc R
N5 N 0.25476(14) 0.2334(2) 0.53994(15) 0.1369(19) Uani 1 1 d .
H5N H 0.2666 0.2400 0.5218 0.164 Uiso 1 1 calc R
N6 N 0.10366(17) 0.3697(3) 0.3987(2) 0.176(3) Uani 1 1 d .
H6N H 0.1205 0.3943 0.4040 0.211 Uiso 1 1 calc R
N7 N 0.16296(14) 0.6468(2) 0.0381(2) 0.195(3) Uani 1 1 d .
H7N H 0.1443 0.6245 0.0298 0.234 Uiso 1 1 calc R
N8 N 0.01791(13) 0.6447(2) 0.03248(16) 0.1254(17) Uani 1 1 d .
H8N H 0.0408 0.6548 0.0488 0.151 Uiso 1 1 calc R
N9 N 0.01768(16) 0.7951(2) -0.10250(18) 0.162(2) Uani 1 1 d .
H9N H 0.0062 0.7911 -0.0837 0.195 Uiso 1 1 calc R
N10 N 0.50766(12) 0.6171(2) 0.05185(15) 0.1091(14) Uani 1 1 d .
H10N H 0.5247 0.5959 0.0480 0.131 Uiso 1 1 calc R
N11 N 0.65768(12) 0.63302(19) 0.05680(15) 0.1130(15) Uani 1 1 d .
H11N H 0.6455 0.6449 0.0732 0.136 Uiso 1 1 calc R
N12 N 0.5152(2) 0.7764(3) -0.08165(19) 0.174(3) Uani 1 1 d .
H12N H 0.5128 0.7825 -0.0574 0.209 Uiso 1 1 calc R
C1 C 0.4571(2) 0.4326(3) 0.2730(3) 0.144(3) Uani 1 1 d .
C2 C 0.49557(17) 0.4125(3) 0.2959(3) 0.133(2) Uani 1 1 d .
C3 C 0.5087(2) 0.4119(3) 0.3374(2) 0.173(4) Uani 1 1 d .
H3 H 0.4912 0.4219 0.3515 0.207 Uiso 1 1 calc R
C4 C 0.5445(2) 0.3985(3) 0.3597(2) 0.176(4) Uani 1 1 d .
H4 H 0.5527 0.4008 0.3889 0.211 Uiso 1 1 calc R
C5 C 0.57002(19) 0.3808(3) 0.3399(2) 0.140(2) Uani 1 1 d .
C6 C 0.55707(19) 0.3787(3) 0.2978(2) 0.162(3) Uani 1 1 d .
H6 H 0.5737 0.3667 0.2834 0.195 Uiso 1 1 calc R
C7 C 0.5196(2) 0.3943(3) 0.2763(2) 0.151(3) Uani 1 1 d .
H7 H 0.5106 0.3921 0.2471 0.181 Uiso 1 1 calc R
C8 C 0.62586(19) 0.3556(3) 0.4014(2) 0.142(3) Uani 1 1 d .
C9 C 0.66744(17) 0.3382(3) 0.4134(2) 0.131(2) Uani 1 1 d .
C10 C 0.67883(16) 0.3068(2) 0.44650(19) 0.1169(19) Uani 1 1 d .
H10 H 0.6610 0.2978 0.4604 0.140 Uiso 1 1 calc R
C11 C 0.71779(16) 0.2878(2) 0.45990(19) 0.119(2) Uani 1 1 d .
C12 C 0.74200(16) 0.2996(2) 0.4379(2) 0.1187(19) Uani 1 1 d .
H12 H 0.7676 0.2861 0.4455 0.142 Uiso 1 1 calc R
C13 C 0.72927(16) 0.3311(2) 0.40471(19) 0.1157(19) Uani 1 1 d D
C14 C 0.69262(16) 0.3509(2) 0.39254(19) 0.1166(19) Uani 1 1 d .
H14 H 0.6847 0.3732 0.3699 0.140 Uiso 1 1 calc R
C15 C 0.7288(2) 0.2521(3) 0.4931(2) 0.131(2) Uani 1 1 d .
C16 C 0.78625(17) 0.2193(3) 0.5472(2) 0.1132(19) Uani 1 1 d .
C17 C 0.77803(19) 0.1672(3) 0.5405(2) 0.135(2) Uani 1 1 d .
H17 H 0.7572 0.1564 0.5172 0.161 Uiso 1 1 calc R
C18 C 0.7995(2) 0.1346(3) 0.56683(19) 0.124(2) Uani 1 1 d .
H18 H 0.7935 0.1004 0.5625 0.149 Uiso 1 1 calc R
C19 C 0.83089(18) 0.1490(3) 0.6009(2) 0.123(2) Uani 1 1 d .
C20 C 0.83950(18) 0.1970(3) 0.60730(19) 0.121(2) Uani 1 1 d .
H20 H 0.8607 0.2066 0.6307 0.145 Uiso 1 1 calc R
C21 C 0.81856(18) 0.2326(3) 0.5810(2) 0.1220(19) Uani 1 1 d .
H21 H 0.8259 0.2664 0.5858 0.146 Uiso 1 1 calc R
C22 C 0.8534(2) 0.1105(3) 0.6294(2) 0.122(2) Uani 1 1 d .
C23 C 0.75686(17) 0.3409(3) 0.3805(2) 0.140(3) Uani 1 1 d D
C24 C 0.77489(19) 0.3983(4) 0.3336(2) 0.133(2) Uani 1 1 d .
C25 C 0.7914(2) 0.3621(3) 0.3138(2) 0.144(2) Uani 1 1 d .
H25 H 0.7885 0.3276 0.3172 0.172 Uiso 1 1 calc R
C26 C 0.81283(19) 0.3819(3) 0.2883(2) 0.132(2) Uani 1 1 d .
H26 H 0.8265 0.3591 0.2769 0.158 Uiso 1 1 calc R
C27 C 0.81483(18) 0.4278(3) 0.2799(2) 0.1054(18) Uani 1 1 d .
C28 C 0.7978(3) 0.4584(4) 0.2995(3) 0.164(3) Uani 1 1 d .
H28 H 0.8009 0.4927 0.2956 0.197 Uiso 1 1 calc R
C29 C 0.7756(3) 0.4463(3) 0.3255(3) 0.173(3) Uani 1 1 d .
H29 H 0.7623 0.4704 0.3363 0.208 Uiso 1 1 calc R
C30 C 0.83769(18) 0.4464(3) 0.25536(19) 0.1111(18) Uani 1 1 d .
C31 C 0.3257(2) 0.4594(2) 0.29528(19) 0.1103(18) Uani 1 1 d .
C32 C 0.30520(19) 0.4399(2) 0.32249(19) 0.1173(19) Uani 1 1 d .
C33 C 0.32310(19) 0.4342(3) 0.3636(2) 0.138(2) Uani 1 1 d .
H33 H 0.3496 0.4441 0.3751 0.166 Uiso 1 1 calc R
C34 C 0.3049(2) 0.4151(3) 0.3886(2) 0.140(2) Uani 1 1 d .
H34 H 0.3182 0.4134 0.4174 0.168 Uiso 1 1 calc R
C35 C 0.2676(2) 0.3983(3) 0.3730(2) 0.130(2) Uani 1 1 d .
C36 C 0.2494(2) 0.4005(3) 0.3308(2) 0.178(3) Uani 1 1 d .
H36 H 0.2240 0.3866 0.3192 0.213 Uiso 1 1 calc R
C37 C 0.2676(2) 0.4230(3) 0.3049(2) 0.158(3) Uani 1 1 d .
H37 H 0.2544 0.4264 0.2762 0.189 Uiso 1 1 calc R
C38 C 0.2542(2) 0.3673(3) 0.4348(3) 0.147(3) Uani 1 1 d .
C39 C 0.2240(2) 0.3454(3) 0.4511(2) 0.131(2) Uani 1 1 d .
C40 C 0.23539(19) 0.3151(3) 0.4841(2) 0.133(2) Uani 1 1 d .
H40 H 0.2625 0.3112 0.4987 0.159 Uiso 1 1 calc R
C41 C 0.20841(19) 0.2895(3) 0.4972(2) 0.141(3) Uani 1 1 d .
C42 C 0.16849(18) 0.2958(3) 0.4760(2) 0.161(3) Uani 1 1 d .
H42 H 0.1498 0.2785 0.4850 0.193 Uiso 1 1 calc R
C43 C 0.1561(2) 0.3259(3) 0.4431(2) 0.152(3) Uani 1 1 d .
C44 C 0.1834(2) 0.3494(3) 0.4281(2) 0.150(3) Uani 1 1 d .
H44 H 0.1750 0.3676 0.4031 0.180 Uiso 1 1 calc R
C45 C 0.2192(2) 0.2582(3) 0.5348(3) 0.163(3) Uani 1 1 d .
C46 C 0.27324(19) 0.1994(3) 0.5709(2) 0.146(3) Uani 1 1 d .
C47 C 0.2608(2) 0.1882(3) 0.6041(2) 0.142(2) Uani 1 1 d .
H47 H 0.2380 0.2035 0.6066 0.170 Uiso 1 1 calc R
C48 C 0.28207(19) 0.1538(3) 0.6343(2) 0.136(2) Uani 1 1 d .
H48 H 0.2744 0.1471 0.6578 0.163 Uiso 1 1 calc R
C49 C 0.31385(17) 0.1305(2) 0.6291(2) 0.120(2) Uani 1 1 d .
C50 C 0.3259(2) 0.1431(3) 0.5959(2) 0.145(3) Uani 1 1 d .
H50 H 0.3494 0.1293 0.5938 0.174 Uiso 1 1 calc R
C51 C 0.30542(18) 0.1738(3) 0.5670(2) 0.141(2) Uani 1 1 d .
H51 H 0.3128 0.1785 0.5430 0.169 Uiso 1 1 calc R
C52 C 0.3361(3) 0.0947(2) 0.6622(2) 0.127(2) Uani 1 1 d .
C53 C 0.1163(2) 0.3316(5) 0.4187(3) 0.190(4) Uani 1 1 d .
C54 C 0.0665(2) 0.3810(4) 0.3683(3) 0.164(3) Uani 1 1 d .
C55 C 0.0612(2) 0.4291(5) 0.3576(3) 0.223(5) Uani 1 1 d .
H55 H 0.0807 0.4526 0.3711 0.267 Uiso 1 1 calc R
C56 C 0.0267(3) 0.4450(4) 0.3263(3) 0.191(4) Uani 1 1 d .
H56 H 0.0218 0.4792 0.3203 0.229 Uiso 1 1 calc R
C57 C 0.0005(2) 0.4094(4) 0.3047(3) 0.148(3) Uani 1 1 d .
C58 C 0.00566(19) 0.3633(3) 0.3175(2) 0.149(3) Uani 1 1 d .
H58 H -0.0139 0.3395 0.3049 0.179 Uiso 1 1 calc R
C59 C 0.0394(2) 0.3484(3) 0.3492(3) 0.160(3) Uani 1 1 d .
H59 H 0.0428 0.3145 0.3570 0.192 Uiso 1 1 calc R
C60 C -0.0345(2) 0.4277(4) 0.2723(3) 0.160(3) Uani 1 1 d .
C61 C 0.2909(6) 0.5709(8) 0.1593(5) 0.373(11) Uiso 1 1 d D
C62 C 0.2607(2) 0.5923(5) 0.1257(4) 0.257(7) Uani 1 1 d D
C63 C 0.2267(3) 0.5624(4) 0.1126(4) 0.254(6) Uani 1 1 d D
H63 H 0.2253 0.5304 0.1235 0.305 Uiso 1 1 calc R
C64 C 0.1951(2) 0.5841(4) 0.0819(3) 0.226(5) Uani 1 1 d .
H64 H 0.1713 0.5661 0.0722 0.271 Uiso 1 1 calc R
C65 C 0.1965(2) 0.6298(4) 0.0651(3) 0.202(4) Uani 1 1 d .
C66 C 0.23182(19) 0.6576(4) 0.0795(3) 0.211(5) Uani 1 1 d .
H66 H 0.2341 0.6899 0.0696 0.253 Uiso 1 1 calc R
C67 C 0.26206(19) 0.6351(4) 0.1085(3) 0.245(6) Uani 1 1 d D
H67 H 0.2864 0.6521 0.1170 0.294 Uiso 1 1 calc R
C68 C 0.15322(16) 0.6908(3) 0.0219(2) 0.119(2) Uani 1 1 d .
C69 C 0.11112(16) 0.6973(2) -0.00303(18) 0.1107(18) Uani 1 1 d .
C70 C 0.08207(15) 0.6732(2) 0.00671(18) 0.1137(19) Uani 1 1 d .
H70 H 0.0884 0.6516 0.0298 0.136 Uiso 1 1 calc R
C71 C 0.04228(14) 0.6803(2) -0.01770(18) 0.1070(17) Uani 1 1 d .
C72 C 0.03396(16) 0.7124(2) -0.04933(18) 0.1102(18) Uani 1 1 d .
H72 H 0.0074 0.7170 -0.0655 0.132 Uiso 1 1 calc R
C73 C 0.06196(17) 0.7387(2) -0.05921(17) 0.1099(18) Uani 1 1 d .
C74 C 0.10151(16) 0.7313(2) -0.03552(18) 0.1168(19) Uani 1 1 d .
H74 H 0.1215 0.7494 -0.0416 0.140 Uiso 1 1 calc R
C75 C 0.0099(2) 0.6553(2) -0.0088(2) 0.123(2) Uani 1 1 d .
C76 C -0.0050(2) 0.6206(3) 0.0515(2) 0.131(2) Uani 1 1 d .
C77 C 0.0080(3) 0.6150(3) 0.0938(3) 0.193(3) Uiso 1 1 d .
H77 H 0.0344 0.6224 0.1091 0.232 Uiso 1 1 calc R
C78 C -0.0176(4) 0.5985(4) 0.1141(4) 0.222(4) Uiso 1 1 d .
H78 H -0.0126 0.6063 0.1423 0.266 Uiso 1 1 calc R
C79 C -0.0490(2) 0.5718(3) 0.0940(3) 0.149(3) Uani 1 1 d .
C80 C -0.0616(2) 0.5731(3) 0.0529(3) 0.136(2) Uani 1 1 d .
H80 H -0.0853 0.5569 0.0379 0.164 Uiso 1 1 calc R
C81 C -0.03946(19) 0.5991(3) 0.0316(2) 0.138(2) Uani 1 1 d .
H81 H -0.0494 0.6011 0.0024 0.165 Uiso 1 1 calc R
C82 C -0.0704(3) 0.5444(3) 0.1196(3) 0.171(3) Uani 1 1 d .
C83 C 0.05306(19) 0.7717(3) -0.0939(2) 0.136(2) Uani 1 1 d .
C84 C -0.0030(2) 0.8238(3) -0.1357(2) 0.161(3) Uani 1 1 d .
C85 C -0.0409(2) 0.8382(4) -0.1377(3) 0.205(5) Uani 1 1 d .
H85 H -0.0515 0.8286 -0.1168 0.246 Uiso 1 1 calc R
C86 C -0.0625(2) 0.8669(4) -0.1711(3) 0.194(4) Uani 1 1 d .
H86 H -0.0885 0.8760 -0.1732 0.233 Uiso 1 1 calc R
C87 C -0.0479(2) 0.8818(3) -0.2002(2) 0.145(3) Uani 1 1 d .
C88 C -0.0087(2) 0.8694(3) -0.1978(2) 0.173(3) Uani 1 1 d .
H88 H 0.0023 0.8820 -0.2174 0.208 Uiso 1 1 calc R
C89 C 0.0127(2) 0.8388(3) -0.1664(3) 0.191(4) Uani 1 1 d .
H89 H 0.0380 0.8279 -0.1656 0.229 Uiso 1 1 calc R
C90 C -0.0724(3) 0.9116(3) -0.2351(2) 0.136(2) Uani 1 1 d .
C91 C 0.42495(15) 0.5478(3) 0.15597(19) 0.1049(18) Uani 1 1 d .
C92 C 0.44751(16) 0.5682(3) 0.13003(19) 0.1075(17) Uani 1 1 d .
C93 C 0.46597(18) 0.5358(2) 0.1103(2) 0.1145(18) Uani 1 1 d .
H93 H 0.4648 0.5012 0.1142 0.137 Uiso 1 1 calc R
C94 C 0.48535(17) 0.5535(3) 0.08593(19) 0.1132(19) Uani 1 1 d .
H94 H 0.4989 0.5308 0.0742 0.136 Uiso 1 1 calc R
C95 C 0.48653(16) 0.6010(3) 0.0774(2) 0.1123(18) Uani 1 1 d .
C96 C 0.46860(19) 0.6344(3) 0.0951(2) 0.131(2) Uani 1 1 d .
H96 H 0.4692 0.6688 0.0898 0.157 Uiso 1 1 calc R
C97 C 0.4496(2) 0.6162(3) 0.1208(2) 0.134(2) Uani 1 1 d .
H97 H 0.4370 0.6393 0.1331 0.161 Uiso 1 1 calc R
C98 C 0.50522(18) 0.6601(3) 0.03281(19) 0.1163(19) Uani 1 1 d .
C99 C 0.53549(18) 0.6679(2) 0.01212(19) 0.1133(18) Uani 1 1 d .
C100 C 0.57257(17) 0.6485(2) 0.02536(17) 0.1104(17) Uani 1 1 d .
H100 H 0.5810 0.6285 0.0494 0.132 Uiso 1 1 calc R
C101 C 0.59849(16) 0.6592(2) 0.0021(2) 0.1098(18) Uani 1 1 d .
C102 C 0.58727(17) 0.6875(2) -0.03222(18) 0.1072(17) Uani 1 1 d .
H102 H 0.6044 0.6929 -0.0478 0.129 Uiso 1 1 calc R
C103 C 0.5511(2) 0.7081(2) -0.04401(18) 0.1139(18) Uani 1 1 d .
C104 C 0.52440(18) 0.6989(2) -0.0233(2) 0.1164(18) Uani 1 1 d .
H104 H 0.4990 0.7131 -0.0328 0.140 Uiso 1 1 calc R
C105 C 0.63829(18) 0.6356(2) 0.0160(2) 0.1142(19) Uani 1 1 d .
C106 C 0.69491(17) 0.6136(2) 0.07600(19) 0.1100(17) Uani 1 1 d .
C107 C 0.7136(2) 0.6264(3) 0.1169(2) 0.132(2) Uani 1 1 d .
H107 H 0.7009 0.6482 0.1302 0.159 Uiso 1 1 calc R
C108 C 0.75012(19) 0.6083(3) 0.1385(2) 0.125(2) Uani 1 1 d .
H108 H 0.7624 0.6169 0.1666 0.150 Uiso 1 1 calc R
C109 C 0.76807(16) 0.5782(2) 0.11900(18) 0.1054(17) Uani 1 1 d .
C110 C 0.75031(19) 0.5632(3) 0.07931(19) 0.147(3) Uani 1 1 d .
H110 H 0.7626 0.5398 0.0668 0.177 Uiso 1 1 calc R
C111 C 0.71292(18) 0.5833(3) 0.05693(19) 0.136(2) Uani 1 1 d .
H111 H 0.7009 0.5753 0.0287 0.163 Uiso 1 1 calc R
C112 C 0.80890(17) 0.5583(3) 0.1418(2) 0.1137(19) Uani 1 1 d .
C113 C 0.5393(2) 0.7375(3) -0.0835(2) 0.129(2) Uani 1 1 d .
C114 C 0.4941(3) 0.8072(4) -0.1139(3) 0.179(4) Uani 1 1 d .
C115 C 0.4742(4) 0.8453(4) -0.1015(3) 0.271(7) Uani 1 1 d .
H115 H 0.4733 0.8472 -0.0741 0.325 Uiso 1 1 calc R
C116 C 0.4560(4) 0.8799(5) -0.1304(4) 0.280(7) Uani 1 1 d .
H116 H 0.4489 0.9111 -0.1222 0.336 Uiso 1 1 calc R
C117 C 0.4477(4) 0.8684(5) -0.1741(3) 0.229(5) Uani 1 1 d .
C118 C 0.4691(3) 0.8326(4) -0.1845(3) 0.205(4) Uani 1 1 d .
H118 H 0.4689 0.8284 -0.2120 0.245 Uiso 1 1 calc R
C119 C 0.4918(2) 0.8018(4) -0.1521(3) 0.182(4) Uani 1 1 d .
H119 H 0.5062 0.7756 -0.1589 0.219 Uiso 1 1 calc R
C120 C 0.4234(4) 0.9045(6) -0.2032(4) 0.254(7) Uani 1 1 d .
O1L O 0.2508(4) 0.4592(5) 0.1840(4) 0.379(6) Uiso 1 1 d D
C1L C 0.2209(6) 0.4260(8) 0.1836(7) 0.400(11) Uiso 1 1 d D
O2L O 0.3360(4) 0.5799(5) 0.2595(4) 0.406(7) Uiso 1 1 d .
O3L O 0.3875(5) 0.6574(5) 0.2059(6) 0.500 Uiso 1 1 d D
O4L O 1.0092(2) 0.5330(3) 0.2216(2) 0.248(3) Uiso 1 1 d .
O5L O 0.9561(2) 0.4501(3) 0.1761(2) 0.223(3) Uiso 1 1 d DU
N5L N 0.9765(6) 0.4157(8) 0.1206(6) 0.580(14) Uiso 1 1 d DU
C13L C 0.9720(5) 0.4376(6) 0.1539(5) 0.456(13) Uiso 1 1 d DU
C14L C 0.9373(5) 0.3970(7) 0.0927(6) 0.375(9) Uiso 1 1 d DU
C15L C 0.9897(7) 0.4406(10) 0.0883(7) 0.500 Uiso 1 1 d DU

loop_
_atom_site_aniso_label
_atom_site_aniso_U_11
_atom_site_aniso_U_22
_atom_site_aniso_U_33
_atom_site_aniso_U_23
_atom_site_aniso_U_13
_atom_site_aniso_U_12
Zn1 0.0635(4) 0.1220(5) 0.1002(4) 0.0033(4) 0.0118(3) 0.0024(3)
Zn2 0.0843(5) 0.1505(6) 0.1040(5) 0.0059(4) 0.0194(4) 0.0005(4)
Zn3 0.0848(5) 0.1386(6) 0.1321(6) -0.0027(5) 0.0381(4) -0.0049(4)
Zn4 0.0663(4) 0.1227(5) 0.1168(5) 0.0066(4) 0.0127(3) 0.0041(3)
Zn5 0.0674(4) 0.1387(6) 0.0991(4) -0.0059(4) 0.0163(3) -0.0147(3)
Zn6 0.0692(4) 0.1830(7) 0.1276(6) -0.0369(5) 0.0273(4) -0.0263(4)
Zn7 0.0694(4) 0.1318(5) 0.1009(4) -0.0036(4) 0.0148(3) -0.0084(3)
Zn8 0.0723(4) 0.1319(5) 0.0988(4) -0.0057(4) 0.0149(3) -0.0044(4)
O1 0.072(3) 0.161(4) 0.133(3) 0.023(3) 0.005(2) 0.017(2)
O2 0.082(3) 0.288(7) 0.150(4) 0.062(4) 0.037(3) 0.060(4)
O3 0.149(4) 0.154(4) 0.086(3) 0.010(3) -0.006(2) 0.023(3)
O4 0.083(2) 0.144(3) 0.114(3) -0.008(3) 0.031(2) -0.001(2)
O5 0.112(3) 0.141(4) 0.134(3) 0.026(3) 0.043(3) 0.000(3)
O6 0.093(3) 0.137(3) 0.129(3) -0.008(3) 0.045(2) -0.008(2)
O7 0.097(3) 0.280(6) 0.149(4) 0.090(4) 0.050(3) 0.070(4)
O8 0.072(3) 0.265(6) 0.231(6) 0.138(5) 0.036(3) 0.029(3)
O9 0.131(4) 0.299(7) 0.226(6) 0.153(5) 0.109(4) 0.096(5)
O10 0.103(3) 0.171(4) 0.118(3) 0.020(3) 0.037(3) -0.002(3)
O11 0.085(3) 0.187(4) 0.108(3) 0.025(3) 0.028(2) -0.005(3)
O12 0.128(3) 0.186(4) 0.108(3) 0.058(3) 0.055(3) 0.057(3)
O13 0.097(3) 0.187(4) 0.128(3) 0.034(3) 0.051(3) 0.053(3)
O14 0.101(3) 0.161(4) 0.112(3) -0.008(3) 0.003(2) 0.006(3)
O15 0.139(5) 0.191(5) 0.185(5) 0.011(5) -0.040(4) 0.037(4)
O16 0.102(4) 0.297(7) 0.154(4) 0.080(4) 0.032(3) 0.007(4)
O17 0.102(3) 0.296(7) 0.178(4) 0.123(5) 0.081(3) 0.076(4)
O18 0.096(4) 0.383(10) 0.237(7) 0.177(7) 0.009(4) -0.007(5)
O19 0.121(5) 0.441(13) 0.464(15) 0.293(13) 0.078(7) 0.078(6)
O20 0.123(4) 0.348(8) 0.212(6) 0.170(6) 0.049(4) 0.079(5)
O21 0.089(3) 0.141(3) 0.146(4) -0.009(3) 0.048(3) -0.013(3)
O22 0.347(10) 0.381(11) 0.150(5) -0.058(6) 0.100(6) -0.261(9)
O23 0.135(4) 0.195(5) 0.116(3) 0.008(3) 0.011(3) 0.078(3)
O24 0.090(3) 0.172(4) 0.160(4) 0.020(3) 0.038(3) 0.011(3)
O25 0.081(3) 0.139(3) 0.125(3) 0.031(3) 0.025(2) 0.006(2)
O26 0.054(2) 0.228(5) 0.129(3) 0.042(3) 0.003(2) -0.018(3)
O27 0.085(3) 0.220(5) 0.156(4) 0.098(4) 0.037(3) 0.035(3)
O28 0.098(3) 0.121(3) 0.126(3) 0.016(3) 0.047(2) -0.004(2)
O29 0.063(2) 0.136(3) 0.144(3) -0.009(3) 0.040(2) -0.009(2)
O30 0.070(2) 0.156(3) 0.098(3) -0.004(2) 0.008(2) 0.007(2)
O31 0.070(2) 0.192(4) 0.103(3) 0.000(3) 0.017(2) 0.020(3)
O32 0.308(10) 0.290(9) 0.211(7) 0.094(6) 0.154(7) 0.153(8)
O33 0.300(9) 0.361(10) 0.201(6) 0.166(7) 0.167(7) 0.248(8)
O34 0.089(3) 0.148(4) 0.209(5) 0.045(3) 0.065(3) 0.042(3)
O35 0.073(3) 0.180(4) 0.113(3) 0.012(3) 0.023(2) 0.005(2)
O36 0.146(4) 0.232(6) 0.135(4) 0.059(4) 0.067(3) 0.063(4)
O1M 0.072(2) 0.123(3) 0.086(2) 0.0104(19) 0.0140(17) 0.0023(18)
O2M 0.063(2) 0.132(3) 0.0679(18) 0.0055(18) 0.0002(15) -0.0041(18)
N1 0.069(3) 0.200(5) 0.155(5) 0.058(4) 0.030(3) 0.051(3)
N2 0.075(3) 0.151(4) 0.129(4) 0.054(3) 0.024(3) 0.030(3)
N3 0.093(4) 0.192(5) 0.139(4) 0.068(4) 0.053(3) 0.027(3)
N4 0.105(4) 0.221(6) 0.115(4) 0.055(4) 0.012(3) -0.018(4)
N5 0.098(4) 0.200(5) 0.123(4) 0.067(4) 0.050(3) 0.040(4)
N6 0.103(5) 0.232(7) 0.169(6) 0.090(5) 0.011(4) 0.022(4)
N7 0.057(3) 0.192(6) 0.287(8) 0.156(6) -0.010(4) 0.009(3)
N8 0.074(3) 0.179(5) 0.129(4) 0.031(4) 0.039(3) -0.028(3)
N9 0.105(4) 0.234(6) 0.160(5) 0.105(5) 0.059(4) 0.054(4)
N10 0.078(3) 0.129(4) 0.126(4) 0.023(3) 0.042(3) 0.013(3)
N11 0.063(3) 0.179(5) 0.095(3) 0.008(3) 0.024(2) 0.011(3)
N12 0.229(7) 0.177(6) 0.131(5) 0.046(4) 0.079(5) 0.080(6)
C1 0.072(5) 0.174(7) 0.175(8) 0.056(6) 0.025(5) 0.018(4)
C2 0.055(4) 0.174(6) 0.157(6) 0.054(5) 0.017(4) 0.030(4)
C3 0.087(5) 0.307(11) 0.124(5) 0.082(6) 0.034(4) 0.080(6)
C4 0.086(5) 0.297(10) 0.149(6) 0.061(6) 0.045(5) 0.084(6)
C5 0.089(5) 0.191(7) 0.126(6) 0.050(5) 0.013(4) 0.024(4)
C6 0.090(5) 0.251(9) 0.136(6) 0.051(6) 0.022(4) 0.053(5)
C7 0.082(5) 0.209(7) 0.138(6) 0.030(5) 0.001(4) 0.051(5)
C8 0.081(4) 0.220(8) 0.121(5) 0.081(5) 0.024(4) 0.058(5)
C9 0.074(4) 0.168(6) 0.135(5) 0.053(5) 0.013(4) 0.034(4)
C10 0.068(4) 0.149(5) 0.131(5) 0.027(4) 0.028(3) -0.002(3)
C11 0.064(4) 0.163(6) 0.124(5) 0.054(4) 0.020(3) 0.018(4)
C12 0.064(4) 0.158(5) 0.126(5) 0.032(4) 0.018(3) 0.009(3)
C13 0.070(4) 0.155(5) 0.124(5) 0.035(4) 0.034(3) 0.009(4)
C14 0.070(4) 0.160(5) 0.123(4) 0.037(4) 0.034(3) 0.019(4)
C15 0.071(4) 0.171(6) 0.157(6) 0.063(5) 0.045(4) 0.029(4)
C16 0.067(4) 0.154(6) 0.119(5) 0.026(5) 0.029(4) 0.023(4)
C17 0.102(5) 0.168(7) 0.122(5) 0.009(5) 0.020(4) 0.001(5)
C18 0.110(5) 0.133(5) 0.106(4) 0.031(4) 0.001(4) 0.026(4)
C19 0.080(4) 0.152(6) 0.135(6) 0.063(5) 0.031(4) 0.049(5)
C20 0.094(4) 0.154(6) 0.112(5) 0.045(5) 0.028(3) 0.041(5)
C21 0.096(5) 0.137(5) 0.127(5) 0.006(4) 0.028(4) -0.006(4)
C22 0.112(5) 0.123(5) 0.133(6) -0.031(5) 0.043(5) -0.005(4)
C23 0.065(4) 0.213(8) 0.140(5) 0.092(6) 0.031(4) 0.039(4)
C24 0.093(5) 0.187(8) 0.120(5) 0.049(5) 0.038(4) 0.040(5)
C25 0.128(6) 0.158(6) 0.152(6) 0.054(5) 0.055(5) 0.020(5)
C26 0.116(5) 0.162(7) 0.134(5) 0.041(5) 0.063(4) 0.011(5)
C27 0.089(4) 0.119(5) 0.114(5) 0.016(4) 0.040(4) 0.017(4)
C28 0.153(7) 0.186(8) 0.155(7) 0.035(6) 0.051(6) -0.029(6)
C29 0.240(10) 0.142(7) 0.180(8) 0.056(6) 0.128(8) 0.027(6)
C30 0.085(4) 0.150(6) 0.098(4) 0.020(4) 0.030(3) 0.000(4)
C31 0.090(5) 0.128(5) 0.097(4) 0.038(4) 0.008(4) -0.003(4)
C32 0.104(5) 0.141(5) 0.097(4) 0.036(4) 0.017(4) 0.006(4)
C33 0.086(4) 0.188(7) 0.140(6) 0.056(5) 0.036(4) -0.004(4)
C34 0.088(5) 0.192(7) 0.126(5) 0.049(5) 0.015(4) 0.008(5)
C35 0.108(5) 0.162(6) 0.119(5) 0.043(5) 0.035(5) -0.004(4)
C36 0.133(6) 0.254(9) 0.126(6) 0.051(6) 0.013(5) -0.056(6)
C37 0.099(5) 0.241(9) 0.115(5) 0.031(5) 0.009(4) -0.054(5)
C38 0.083(5) 0.184(7) 0.166(7) 0.071(6) 0.030(5) 0.022(5)
C39 0.111(5) 0.158(6) 0.132(5) 0.055(5) 0.050(4) 0.017(4)
C40 0.097(5) 0.181(6) 0.122(5) 0.041(5) 0.037(4) 0.029(4)
C41 0.091(5) 0.201(7) 0.140(5) 0.084(5) 0.048(4) 0.048(5)
C42 0.075(4) 0.243(9) 0.160(6) 0.081(6) 0.031(4) 0.042(5)
C43 0.073(5) 0.224(8) 0.159(6) 0.068(6) 0.036(5) 0.034(5)
C44 0.084(5) 0.230(8) 0.131(5) 0.060(5) 0.026(4) 0.042(5)
C45 0.083(5) 0.241(9) 0.163(7) 0.079(6) 0.035(5) 0.040(5)
C46 0.092(5) 0.219(8) 0.128(5) 0.087(5) 0.037(4) 0.044(5)
C47 0.120(5) 0.181(6) 0.134(5) 0.056(5) 0.056(5) 0.046(5)
C48 0.097(5) 0.175(6) 0.138(5) 0.032(5) 0.043(4) 0.027(4)
C49 0.079(4) 0.137(5) 0.135(5) 0.042(4) 0.022(4) 0.033(4)
C50 0.130(5) 0.192(7) 0.134(5) 0.094(5) 0.071(5) 0.070(5)
C51 0.091(5) 0.200(7) 0.143(6) 0.051(5) 0.053(4) 0.043(5)
C52 0.154(7) 0.113(5) 0.105(5) 0.012(4) 0.030(5) 0.004(5)
C53 0.089(7) 0.320(14) 0.164(7) 0.103(8) 0.046(6) 0.006(8)
C54 0.093(6) 0.228(10) 0.149(6) 0.076(7) 0.008(5) 0.058(7)
C55 0.109(6) 0.296(13) 0.190(8) 0.058(9) -0.052(6) 0.036(7)
C56 0.142(8) 0.245(10) 0.152(7) 0.010(7) 0.001(6) 0.057(8)
C57 0.082(5) 0.172(7) 0.162(7) 0.036(6) -0.001(5) 0.003(5)
C58 0.078(5) 0.173(7) 0.177(7) 0.049(6) 0.016(5) 0.008(5)
C59 0.076(5) 0.189(8) 0.186(7) 0.058(6) 0.004(5) 0.000(5)
C60 0.102(6) 0.179(9) 0.165(7) 0.060(7) -0.003(5) 0.028(6)
C62 0.062(5) 0.368(14) 0.318(12) 0.262(12) 0.028(6) 0.055(7)
C63 0.079(6) 0.297(12) 0.358(15) 0.196(11) 0.032(7) 0.049(7)
C64 0.082(5) 0.259(11) 0.293(12) 0.139(10) 0.001(6) 0.031(6)
C65 0.104(6) 0.202(8) 0.275(10) 0.161(8) 0.025(6) 0.024(6)
C66 0.049(4) 0.292(10) 0.255(9) 0.163(9) -0.001(5) -0.010(5)
C67 0.069(5) 0.368(13) 0.283(11) 0.246(11) 0.036(6) 0.037(6)
C68 0.053(4) 0.149(6) 0.142(5) 0.050(4) 0.011(3) 0.007(4)
C69 0.074(4) 0.135(5) 0.121(4) 0.040(4) 0.028(3) 0.023(3)
C70 0.066(4) 0.149(5) 0.125(4) 0.050(4) 0.030(3) 0.021(3)
C71 0.057(3) 0.154(5) 0.104(4) 0.020(4) 0.017(3) 0.002(3)
C72 0.069(4) 0.152(5) 0.106(4) 0.040(4) 0.024(3) 0.014(3)
C73 0.081(4) 0.145(5) 0.099(4) 0.039(4) 0.022(3) 0.029(4)
C74 0.080(4) 0.145(5) 0.129(5) 0.040(4) 0.038(4) 0.017(3)
C75 0.107(5) 0.142(5) 0.134(6) 0.046(5) 0.060(5) 0.011(4)
C76 0.095(5) 0.156(6) 0.123(5) 0.008(4) 0.009(4) -0.027(4)
C79 0.116(6) 0.185(7) 0.155(7) -0.014(6) 0.057(5) -0.046(5)
C80 0.111(5) 0.163(6) 0.130(6) 0.029(5) 0.031(5) 0.007(4)
C81 0.085(4) 0.199(7) 0.119(5) 0.048(5) 0.018(4) -0.024(5)
C82 0.218(11) 0.166(7) 0.136(7) -0.023(6) 0.067(8) -0.047(7)
C83 0.077(4) 0.178(6) 0.151(6) 0.060(5) 0.034(4) 0.017(4)
C84 0.120(6) 0.210(8) 0.152(6) 0.105(6) 0.042(5) 0.045(5)
C85 0.095(5) 0.328(12) 0.206(8) 0.165(8) 0.067(5) 0.095(6)
C86 0.101(5) 0.277(11) 0.206(8) 0.129(8) 0.052(6) 0.048(6)
C87 0.089(5) 0.192(7) 0.138(6) 0.061(5) 0.015(4) 0.041(5)
C88 0.130(6) 0.245(9) 0.138(6) 0.112(6) 0.036(5) 0.050(6)
C89 0.105(5) 0.282(10) 0.180(7) 0.139(8) 0.040(5) 0.066(6)
C90 0.130(7) 0.175(7) 0.110(5) 0.007(5) 0.049(5) -0.008(6)
C91 0.056(3) 0.150(6) 0.110(4) 0.006(4) 0.028(3) 0.000(4)
C92 0.073(4) 0.124(5) 0.121(5) 0.004(4) 0.026(3) 0.006(4)
C93 0.098(4) 0.120(5) 0.122(5) 0.012(4) 0.030(4) 0.013(4)
C94 0.095(4) 0.131(5) 0.129(5) 0.038(4) 0.058(4) 0.009(4)
C95 0.065(4) 0.145(6) 0.127(5) 0.039(5) 0.031(3) 0.015(4)
C96 0.097(5) 0.158(6) 0.164(6) 0.006(5) 0.077(5) -0.005(4)
C97 0.120(5) 0.128(6) 0.163(6) 0.007(5) 0.059(5) 0.020(4)
C98 0.080(4) 0.149(6) 0.118(5) 0.032(4) 0.030(4) 0.012(4)
C99 0.089(4) 0.131(5) 0.117(5) 0.020(4) 0.029(4) 0.016(4)
C100 0.089(4) 0.130(5) 0.101(4) 0.015(3) 0.015(3) 0.011(4)
C101 0.070(4) 0.141(5) 0.125(5) -0.007(4) 0.039(4) -0.014(3)
C102 0.088(4) 0.129(5) 0.098(4) 0.044(4) 0.020(3) 0.013(3)
C103 0.110(5) 0.119(4) 0.103(4) 0.026(4) 0.021(4) 0.000(4)
C104 0.094(4) 0.138(5) 0.117(5) 0.014(4) 0.034(4) 0.014(4)
C105 0.088(5) 0.137(5) 0.118(5) 0.028(4) 0.034(4) 0.012(4)
C106 0.075(4) 0.152(5) 0.095(4) -0.008(4) 0.017(4) -0.002(4)
C107 0.106(5) 0.169(6) 0.121(5) -0.003(5) 0.037(4) 0.018(4)
C108 0.089(5) 0.167(6) 0.109(4) -0.008(4) 0.018(4) -0.003(4)
C109 0.073(4) 0.143(5) 0.099(4) -0.005(4) 0.025(3) -0.005(3)
C110 0.092(5) 0.244(8) 0.091(4) -0.029(5) 0.009(4) 0.026(5)
C111 0.083(4) 0.220(7) 0.096(4) -0.020(5) 0.016(4) 0.025(4)
C112 0.070(4) 0.151(5) 0.111(5) 0.004(4) 0.016(4) -0.017(4)
C113 0.109(5) 0.141(6) 0.136(6) 0.032(5) 0.037(5) 0.018(4)
C114 0.214(9) 0.200(9) 0.143(7) 0.073(7) 0.083(7) 0.109(7)
C115 0.431(19) 0.218(10) 0.196(10) 0.097(9) 0.147(12) 0.171(12)
C116 0.407(19) 0.241(12) 0.229(12) 0.090(11) 0.154(13) 0.165(12)
C117 0.329(14) 0.274(12) 0.137(7) 0.103(8) 0.146(9) 0.125(11)
C118 0.243(10) 0.220(9) 0.197(9) 0.099(8) 0.135(8) 0.122(8)
C119 0.179(8) 0.235(10) 0.140(7) 0.069(7) 0.061(6) 0.091(7)
C120 0.331(15) 0.326(15) 0.182(10) 0.150(12) 0.189(11) 0.192(13)

loop_
_atom_type_symbol
_atom_type_description
_atom_type_scat_dispersion_real
_atom_type_scat_dispersion_imag
_atom_type_scat_source
C C 0.0033 0.0016 'International Tables Vol C Tables 4.2.6.8 and 6.1.1.4'
H H 0.0000 0.0000 'International Tables Vol C Tables 4.2.6.8 and 6.1.1.4'
N N 0.0061 0.0033 'International Tables Vol C Tables 4.2.6.8 and 6.1.1.4'
O O 0.0106 0.0060 'International Tables Vol C Tables 4.2.6.8 and 6.1.1.4'
Zn Zn 0.2839 1.4301 'International Tables Vol C Tables 4.2.6.8 and 6.1.1.4'

loop_
_geom_angle_atom_site_label_1
_geom_angle_atom_site_label_2
_geom_angle_atom_site_label_3
_geom_angle
_geom_angle_site_symmetry_1
_geom_angle_site_symmetry_3
O1M Zn1 O13 113.67(17) . 4_565
O1M Zn1 O1 114.13(18) . .
O13 Zn1 O1 109.7(2) 4_565 .
O1M Zn1 O28 115.43(17) . .
O13 Zn1 O28 101.16(19) 4_565 .
O1 Zn1 O28 101.43(19) . .
O32 Zn2 O2 109.2(4) 4_576 .
O32 Zn2 O1M 114.1(3) 4_576 .
O2 Zn2 O1M 108.3(2) . .
O32 Zn2 O11 104.2(3) 4_576 .
O2 Zn2 O11 103.3(2) . .
O1M Zn2 O11 117.01(17) . .
O19 Zn3 O10 112.6(3) . .
O19 Zn3 O12 121.7(4) . 4_565
O10 Zn3 O12 98.63(19) . 4_565
O19 Zn3 O1M 111.2(3) . .
O10 Zn3 O1M 110.32(17) . .
O12 Zn3 O1M 101.30(17) 4_565 .
O19 Zn3 O1L 68.7(4) . .
O10 Zn3 O1L 74.0(3) . .
O12 Zn3 O1L 75.0(3) 4_565 .
O1M Zn3 O1L 174.9(3) . .
O20 Zn4 O1M 109.1(3) . .
O20 Zn4 O33 136.3(4) . 4_576
O1M Zn4 O33 104.0(3) . 4_576
O20 Zn4 O29 99.1(2) . .
O1M Zn4 O29 107.18(16) . .
O33 Zn4 O29 97.5(2) 4_576 .
O20 Zn4 O3L 79.8(5) . .
O1M Zn4 O3L 169.6(5) . .
O33 Zn4 O3L 65.7(5) 4_576 .
O29 Zn4 O3L 75.9(5) . .
O20 Zn4 O2L 80.9(4) . .
O1M Zn4 O2L 77.6(3) . .
O33 Zn4 O2L 79.1(4) 4_576 .
O29 Zn4 O2L 174.8(3) . .
O3L Zn4 O2L 99.0(5) . .
O2M Zn5 O21 126.22(18) . 1_655
O2M Zn5 O3 107.06(17) . 4_565
O21 Zn5 O3 108.4(2) 1_655 4_565
O2M Zn5 O31 110.80(17) . .
O21 Zn5 O31 101.34(18) 1_655 .
O3 Zn5 O31 99.9(2) 4_565 .
O2M Zn6 O5L 84.5(2) . .
O2M Zn6 O22 94.4(2) . 1_655
O5L Zn6 O22 88.4(3) . 1_655
O2M Zn6 O23 96.27(17) . 4_676
O5L Zn6 O23 175.4(2) . 4_676
O22 Zn6 O23 87.0(3) 1_655 4_676
O2M Zn6 O15 90.4(2) . 1_655
O5L Zn6 O15 94.5(3) . 1_655
O22 Zn6 O15 174.6(2) 1_655 1_655
O23 Zn6 O15 90.0(2) 4_676 1_655
O2M Zn6 O4L 177.0(2) . .
O5L Zn6 O4L 93.3(3) . .
O22 Zn6 O4L 83.5(3) 1_655 .
O23 Zn6 O4L 85.8(2) 4_676 .
O15 Zn6 O4L 91.8(3) 1_655 .
O24 Zn7 O2M 119.37(18) 4_676 .
O24 Zn7 O5 100.0(2) 4_676 .
O2M Zn7 O5 111.49(18) . .
O24 Zn7 O30 111.3(2) 4_676 .
O2M Zn7 O30 112.42(15) . .
O5 Zn7 O30 99.72(18) . .
O2M Zn8 O4 113.70(16) . 4_565
O2M Zn8 O14 119.87(18) . 1_655
O4 Zn8 O14 110.15(19) 4_565 1_655
O2M Zn8 O6 108.56(16) . .
O4 Zn8 O6 100.90(16) 4_565 .
O14 Zn8 O6 101.09(19) 1_655 .
C1 O1 Zn1 127.1(5) . .
C1 O2 Zn2 134.4(5) . .
C22 O3 Zn5 134.5(5) . 4_566
C22 O4 Zn8 122.6(4) . 4_566
C30 O5 Zn7 130.0(4) . .
C30 O6 Zn8 131.6(4) . .
C31 O10 Zn3 133.8(4) . .
C31 O11 Zn2 127.1(4) . .
C52 O12 Zn3 130.6(5) . 4_566
C52 O13 Zn1 122.0(4) . 4_566
C60 O14 Zn8 115.7(5) . 1_455
C60 O15 Zn6 130.7(6) . 1_455
C61 O19 Zn3 137.8(10) . .
C61 O20 Zn4 129.0(9) . .
C82 O21 Zn5 111.5(5) . 1_455
C82 O22 Zn6 135.3(7) . 1_455
C90 O23 Zn6 135.7(5) . 4_475
C90 O24 Zn7 120.5(5) . 4_475
C91 O28 Zn1 128.5(4) . .
C91 O29 Zn4 133.6(4) . .
C112 O30 Zn7 126.4(4) . .
C112 O31 Zn5 130.6(4) . .
C120 O32 Zn2 127.8(7) . 4_575
C120 O33 Zn4 131.8(7) . 4_575
Zn1 O1M Zn2 110.58(16) . .
Zn1 O1M Zn3 110.85(17) . .
Zn2 O1M Zn3 106.61(16) . .
Zn1 O1M Zn4 110.01(16) . .
Zn2 O1M Zn4 109.49(17) . .
Zn3 O1M Zn4 109.22(15) . .
Zn8 O2M Zn5 111.98(16) . .
Zn8 O2M Zn7 111.79(16) . .
Zn5 O2M Zn7 110.44(15) . .
Zn8 O2M Zn6 106.66(15) . .
Zn5 O2M Zn6 105.57(15) . .
Zn7 O2M Zn6 110.14(16) . .
C8 N1 C5 126.3(6) . .
C15 N2 C16 128.2(6) . .
C23 N3 C24 130.3(6) . .
C38 N4 C35 132.5(6) . .
C46 N5 C45 126.7(6) . .
C53 N6 C54 131.9(9) . .
C68 N7 C65 131.3(7) . .
C76 N8 C75 128.8(5) . .
C83 N9 C84 131.0(6) . .
C98 N10 C95 128.2(6) . .
C105 N11 C106 127.5(5) . .
C113 N12 C114 127.5(7) . .
O1 C1 O2 122.9(6) . .
O1 C1 C2 119.5(8) . .
O2 C1 C2 117.5(8) . .
C3 C2 C7 117.2(6) . .
C3 C2 C1 121.4(8) . .
C7 C2 C1 121.4(8) . .
C4 C3 C2 124.1(7) . .
C3 C4 C5 119.2(7) . .
C6 C5 C4 118.3(6) . .
C6 C5 N1 116.7(7) . .
C4 C5 N1 125.0(7) . .
C5 C6 C7 119.6(7) . .
C2 C7 C6 121.4(7) . .
O7 C8 N1 125.7(6) . .
O7 C8 C9 120.7(6) . .
N1 C8 C9 113.6(7) . .
C14 C9 C10 121.0(5) . .
C14 C9 C8 123.6(6) . .
C10 C9 C8 115.3(6) . .
C9 C10 C11 119.4(5) . .
C12 C11 C10 118.6(5) . .
C12 C11 C15 121.8(5) . .
C10 C11 C15 119.1(6) . .
C11 C12 C13 119.9(5) . .
C14 C13 C12 122.0(5) . .
C14 C13 C23 120.6(6) . .
C12 C13 C23 117.3(5) . .
C13 C14 C9 119.0(6) . .
O8 C15 N2 120.9(6) . .
O8 C15 C11 122.6(6) . .
N2 C15 C11 116.5(6) . .
N2 C16 C21 121.4(7) . .
N2 C16 C17 121.1(6) . .
C21 C16 C17 117.1(6) . .
C18 C17 C16 119.9(7) . .
C17 C18 C19 121.7(7) . .
C20 C19 C18 119.6(6) . .
C20 C19 C22 121.7(7) . .
C18 C19 C22 118.8(8) . .
C19 C20 C21 121.6(7) . .
C20 C21 C16 120.1(7) . .
O3 C22 O4 126.4(7) . .
O3 C22 C19 115.3(7) . .
O4 C22 C19 118.2(7) . .
O9 C23 N3 121.8(6) . .
O9 C23 C13 118.6(6) . .
N3 C23 C13 119.5(7) . .
C29 C24 C25 122.2(7) . .
C29 C24 N3 119.9(8) . .
C25 C24 N3 117.5(8) . .
C24 C25 C26 114.9(7) . .
C27 C26 C25 125.1(7) . .
C26 C27 C28 114.6(7) . .
C26 C27 C30 123.5(7) . .
C28 C27 C30 121.4(8) . .
C27 C28 C29 128.4(8) . .
C24 C29 C28 114.1(8) . .
O6 C30 O5 124.1(6) . .
O6 C30 C27 117.4(7) . .
O5 C30 C27 118.4(7) . .
O11 C31 O10 123.3(6) . .
O11 C31 C32 117.9(5) . .
O10 C31 C32 118.2(6) . .
C33 C32 C37 119.4(6) . .
C33 C32 C31 122.2(6) . .
C37 C32 C31 118.1(6) . .
C34 C33 C32 122.7(7) . .
C33 C34 C35 120.4(7) . .
C34 C35 C36 118.4(7) . .
C34 C35 N4 125.7(7) . .
C36 C35 N4 116.0(7) . .
C35 C36 C37 121.2(7) . .
C32 C37 C36 117.7(6) . .
O16 C38 N4 121.6(7) . .
O16 C38 C39 117.5(7) . .
N4 C38 C39 120.9(7) . .
C40 C39 C44 119.2(6) . .
C40 C39 C38 119.5(6) . .
C44 C39 C38 120.5(6) . .
C39 C40 C41 121.3(6) . .
C40 C41 C42 119.2(6) . .
C40 C41 C45 123.5(6) . .
C42 C41 C45 117.1(6) . .
C43 C42 C41 121.0(7) . .
C42 C43 C44 119.9(6) . .
C42 C43 C53 123.9(8) . .
C44 C43 C53 115.8(7) . .
C43 C44 C39 119.0(6) . .
O17 C45 N5 123.0(7) . .
O17 C45 C41 126.1(7) . .
N5 C45 C41 110.5(6) . .
C47 C46 C51 118.1(6) . .
C47 C46 N5 124.5(6) . .
C51 C46 N5 117.4(6) . .
C46 C47 C48 120.1(6) . .
C49 C48 C47 119.1(6) . .
C48 C49 C50 119.4(6) . .
C48 C49 C52 117.6(7) . .
C50 C49 C52 122.8(6) . .
C51 C50 C49 121.5(6) . .
C50 C51 C46 121.4(6) . .
O12 C52 O13 125.4(6) . .
O12 C52 C49 119.3(7) . .
O13 C52 C49 115.0(7) . .
N6 C53 O18 120.7(8) . .
N6 C53 C43 122.5(10) . .
O18 C53 C43 116.8(10) . .
C59 C54 C55 119.5(8) . .
C59 C54 N6 125.6(9) . .
C55 C54 N6 114.8(9) . .
C54 C55 C56 120.6(10) . .
C57 C56 C55 118.2(10) . .
C58 C57 C56 118.9(8) . .
C58 C57 C60 124.2(9) . .
C56 C57 C60 116.3(9) . .
C57 C58 C59 121.6(8) . .
C54 C59 C58 120.6(8) . .
O14 C60 O15 124.6(7) . .
O14 C60 C57 117.6(9) . .
O15 C60 C57 117.7(9) . .
O19 C61 O20 118.2(15) . .
O19 C61 C62 126.0(19) . .
O20 C61 C62 115.8(17) . .
C67 C62 C63 121.1(7) . .
C67 C62 C61 126.2(14) . .
C63 C62 C61 112.6(13) . .
C64 C63 C62 114.2(8) . .
C65 C64 C63 124.0(9) . .
N7 C65 C64 116.7(8) . .
N7 C65 C66 124.3(7) . .
C64 C65 C66 118.7(7) . .
C67 C66 C65 115.9(8) . .
C62 C67 C66 125.8(8) . .
O25 C68 N7 122.6(5) . .
O25 C68 C69 121.8(6) . .
N7 C68 C69 115.6(6) . .
C70 C69 C74 119.7(5) . .
C70 C69 C68 121.6(5) . .
C74 C69 C68 118.5(6) . .
C69 C70 C71 120.1(5) . .
C72 C71 C70 118.8(5) . .
C72 C71 C75 118.7(5) . .
C70 C71 C75 122.4(6) . .
C71 C72 C73 123.0(5) . .
C72 C73 C74 118.5(5) . .
C72 C73 C83 122.8(5) . .
C74 C73 C83 118.6(6) . .
C69 C74 C73 119.7(5) . .
O26 C75 N8 122.3(6) . .
O26 C75 C71 124.6(6) . .
N8 C75 C71 113.1(6) . .
C81 C76 N8 124.5(6) . .
C81 C76 C77 115.6(8) . .
N8 C76 C77 119.8(7) . .
C76 C77 C78 120.1(10) . .
C79 C78 C77 120.4(11) . .
C78 C79 C80 118.2(9) . .
C78 C79 C82 118.0(9) . .
C80 C79 C82 123.6(8) . .
C79 C80 C81 119.8(7) . .
C76 C81 C80 122.2(7) . .
O22 C82 O21 127.3(9) . .
O22 C82 C79 115.7(9) . .
O21 C82 C79 116.2(8) . .
O27 C83 N9 121.3(6) . .
O27 C83 C73 124.5(6) . .
N9 C83 C73 114.1(6) . .
N9 C84 C85 117.2(7) . .
N9 C84 C89 122.4(6) . .
C85 C84 C89 120.5(6) . .
C86 C85 C84 118.3(7) . .
C87 C86 C85 122.0(7) . .
C86 C87 C88 120.6(6) . .
C86 C87 C90 119.5(7) . .
C88 C87 C90 119.9(7) . .
C89 C88 C87 118.9(7) . .
C88 C89 C84 119.5(7) . .
O24 C90 O23 122.5(8) . .
O24 C90 C87 121.9(7) . .
O23 C90 C87 115.5(8) . .
O28 C91 O29 125.0(6) . .
O28 C91 C92 120.1(7) . .
O29 C91 C92 114.7(7) . .
C97 C92 C93 114.8(6) . .
C97 C92 C91 125.5(7) . .
C93 C92 C91 119.6(7) . .
C94 C93 C92 120.3(6) . .
C95 C94 C93 123.1(6) . .
C94 C95 C96 119.5(6) . .
C94 C95 N10 120.2(7) . .
C96 C95 N10 120.2(7) . .
C95 C96 C97 117.1(7) . .
C92 C97 C96 125.1(7) . .
O34 C98 N10 123.5(6) . .
O34 C98 C99 121.8(7) . .
N10 C98 C99 114.6(6) . .
C100 C99 C104 118.9(6) . .
C100 C99 C98 124.9(6) . .
C104 C99 C98 116.1(6) . .
C99 C100 C101 118.7(5) . .
C102 C101 C100 121.9(5) . .
C102 C101 C105 120.2(6) . .
C100 C101 C105 117.8(6) . .
C101 C102 C103 118.8(6) . .
C102 C103 C104 122.3(6) . .
C102 C103 C113 116.8(6) . .
C104 C103 C113 120.6(6) . .
C103 C104 C99 119.3(6) . .
O35 C105 N11 122.9(6) . .
O35 C105 C101 118.7(6) . .
N11 C105 C101 118.4(6) . .
C111 C106 C107 119.4(6) . .
C111 C106 N11 123.0(6) . .
C107 C106 N11 117.6(6) . .
C108 C107 C106 121.5(6) . .
C109 C108 C107 118.6(6) . .
C108 C109 C110 121.9(6) . .
C108 C109 C112 120.0(6) . .
C110 C109 C112 118.1(6) . .
C109 C110 C111 118.8(6) . .
C106 C111 C110 119.6(6) . .
O30 C112 O31 127.8(6) . .
O30 C112 C109 116.5(7) . .
O31 C112 C109 115.7(6) . .
O36 C113 N12 123.9(7) . .
O36 C113 C103 124.8(7) . .
N12 C113 C103 111.2(7) . .
C119 C114 N12 125.0(9) . .
C119 C114 C115 121.3(8) . .
N12 C114 C115 113.7(9) . .
C116 C115 C114 117.2(10) . .
C115 C116 C117 119.3(10) . .
C118 C117 C116 118.3(10) . .
C118 C117 C120 124.1(9) . .
C116 C117 C120 115.9(11) . .
C117 C118 C119 116.6(9) . .
C114 C119 C118 123.9(9) . .
O33 C120 O32 124.9(10) . .
O33 C120 C117 116.4(12) . .
O32 C120 C117 118.6(12) . .
C1L O1L Zn3 152.3(14) . .
C13L O5L Zn6 140.3(12) . .
C13L N5L C15L 125.9(18) . .
C13L N5L C14L 109.8(18) . .
C15L N5L C14L 97.9(16) . .
O5L C13L N5L 157(2) . .

loop_
_geom_bond_atom_site_label_1
_geom_bond_atom_site_label_2
_geom_bond_distance
_geom_bond_site_symmetry_2
Zn1 O1M 1.902(3) .
Zn1 O13 1.912(4) 4_565
Zn1 O1 1.932(4) .
Zn1 O28 1.937(4) .
Zn2 O32 1.824(7) 4_576
Zn2 O2 1.906(5) .
Zn2 O1M 1.926(3) .
Zn2 O11 1.937(4) .
Zn3 O19 1.771(7) .
Zn3 O10 1.938(4) .
Zn3 O12 1.945(5) 4_565
Zn3 O1M 1.946(3) .
Zn3 O1L 2.446(15) .
Zn4 O20 1.929(5) .
Zn4 O1M 1.958(4) .
Zn4 O33 2.007(6) 4_576
Zn4 O29 2.025(4) .
Zn4 O3L 2.242(13) .
Zn4 O2L 2.567(14) .
Zn5 O2M 1.907(3) .
Zn5 O21 1.924(4) 1_655
Zn5 O3 1.935(5) 4_565
Zn5 O31 1.940(4) .
Zn6 O2M 2.023(3) .
Zn6 O5L 2.053(8) .
Zn6 O22 2.055(8) 1_655
Zn6 O23 2.056(6) 4_676
Zn6 O15 2.064(7) 1_655
Zn6 O4L 2.121(8) .
Zn7 O24 1.899(5) 4_676
Zn7 O2M 1.910(3) .
Zn7 O5 1.928(5) .
Zn7 O30 1.976(4) .
Zn8 O2M 1.900(3) .
Zn8 O4 1.950(4) 4_565
Zn8 O14 1.955(4) 1_655
Zn8 O6 1.980(4) .
O1 C1 1.288(9) .
O2 C1 1.295(9) .
O3 C22 1.248(7) .
O3 Zn5 1.935(5) 4_566
O4 C22 1.309(7) .
O4 Zn8 1.950(4) 4_566
O5 C30 1.301(8) .
O6 C30 1.257(7) .
O7 C8 1.208(7) .
O8 C15 1.222(7) .
O9 C23 1.228(8) .
O10 C31 1.295(7) .
O11 C31 1.252(7) .
O12 C52 1.244(8) .
O12 Zn3 1.945(5) 4_566
O13 C52 1.274(8) .
O13 Zn1 1.912(4) 4_566
O14 C60 1.253(10) .
O14 Zn8 1.955(4) 1_455
O15 C60 1.278(9) .
O15 Zn6 2.064(7) 1_455
O16 C38 1.248(8) .
O17 C45 1.192(8) .
O18 C53 1.264(11) .
O19 C61 1.25(2) .
O20 C61 1.42(2) .
O21 C82 1.237(10) .
O21 Zn5 1.924(4) 1_455
O22 C82 1.225(9) .
O22 Zn6 2.055(8) 1_455
O23 C90 1.289(8) .
O23 Zn6 2.056(6) 4_475
O24 C90 1.220(8) .
O24 Zn7 1.899(5) 4_475
O25 C68 1.240(6) .
O26 C75 1.186(7) .
O27 C83 1.248(7) .
O28 C91 1.243(7) .
O29 C91 1.264(7) .
O30 C112 1.256(7) .
O31 C112 1.262(7) .
O32 C120 1.288(13) .
O32 Zn2 1.824(7) 4_575
O33 C120 1.203(13) .
O33 Zn4 2.007(6) 4_575
O34 C98 1.193(7) .
O35 C105 1.233(7) .
O36 C113 1.194(8) .
N1 C8 1.350(8) .
N1 C5 1.449(7) .
N2 C15 1.340(7) .
N2 C16 1.393(7) .
N3 C23 1.284(7) .
N3 C24 1.434(8) .
N4 C38 1.307(8) .
N4 C35 1.387(8) .
N5 C46 1.402(7) .
N5 C45 1.410(8) .
N6 C53 1.239(11) .
N6 C54 1.443(9) .
N7 C68 1.312(7) .
N7 C65 1.349(8) .
N8 C76 1.373(8) .
N8 C75 1.379(7) .
N9 C83 1.370(7) .
N9 C84 1.382(7) .
N10 C98 1.322(7) .
N10 C95 1.404(7) .
N11 C105 1.349(7) .
N11 C106 1.395(7) .
N12 C113 1.379(8) .
N12 C114 1.397(9) .
C1 C2 1.464(9) .
C2 C3 1.345(9) .
C2 C7 1.351(9) .
C3 C4 1.323(8) .
C4 C5 1.394(9) .
C5 C6 1.367(9) .
C6 C7 1.381(8) .
C8 C9 1.500(8) .
C9 C14 1.369(8) .
C9 C10 1.371(8) .
C10 C11 1.428(7) .
C11 C12 1.364(7) .
C11 C15 1.447(8) .
C12 C13 1.376(7) .
C13 C14 1.363(7) .
C13 C23 1.512(8) .
C16 C21 1.401(8) .
C16 C17 1.443(9) .
C17 C18 1.320(8) .
C18 C19 1.395(9) .
C19 C20 1.334(9) .
C19 C22 1.479(9) .
C20 C21 1.367(8) .
C24 C29 1.331(10) .
C24 C25 1.425(9) .
C25 C26 1.446(9) .
C26 C27 1.281(8) .
C27 C28 1.337(10) .
C27 C30 1.446(9) .
C28 C29 1.416(10) .
C31 C32 1.464(8) .
C32 C33 1.356(8) .
C32 C37 1.375(8) .
C33 C34 1.340(8) .
C34 C35 1.358(9) .
C35 C36 1.383(9) .
C36 C37 1.404(9) .
C38 C39 1.499(9) .
C39 C40 1.351(8) .
C39 C44 1.428(8) .
C40 C41 1.381(8) .
C41 C42 1.401(8) .
C41 C45 1.488(9) .
C42 C43 1.346(9) .
C43 C44 1.400(9) .
C43 C53 1.422(10) .
C46 C47 1.383(8) .
C46 C51 1.397(8) .
C47 C48 1.418(8) .
C48 C49 1.370(8) .
C49 C50 1.387(8) .
C49 C52 1.510(8) .
C50 C51 1.320(8) .
C54 C59 1.323(11) .
C54 C55 1.347(12) .
C55 C56 1.425(10) .
C56 C57 1.384(11) .
C57 C58 1.314(9) .
C57 C60 1.475(10) .
C58 C59 1.407(9) .
C61 C62 1.429(16) .
C62 C67 1.309(11) .
C62 C63 1.417(13) .
C63 C64 1.407(10) .
C64 C65 1.368(10) .
C65 C66 1.425(10) .
C66 C67 1.360(9) .
C68 C69 1.496(7) .
C69 C70 1.365(7) .
C69 C74 1.399(7) .
C70 C71 1.425(7) .
C71 C72 1.345(7) .
C71 C75 1.467(8) .
C72 C73 1.365(7) .
C73 C74 1.412(7) .
C73 C83 1.438(8) .
C76 C81 1.343(8) .
C76 C77 1.381(10) .
C77 C78 1.397(12) .
C78 C79 1.334(12) .
C79 C80 1.336(9) .
C79 C82 1.534(11) .
C80 C81 1.430(8) .
C84 C85 1.401(9) .
C84 C89 1.410(9) .
C85 C86 1.396(9) .
C86 C87 1.334(9) .
C87 C88 1.429(9) .
C87 C90 1.478(10) .
C88 C89 1.379(8) .
C91 C92 1.492(8) .
C92 C97 1.342(8) .
C92 C93 1.400(8) .
C93 C94 1.340(8) .
C94 C95 1.319(8) .
C95 C96 1.362(8) .
C96 C97 1.373(9) .
C98 C99 1.498(8) .
C99 C100 1.373(7) .
C99 C104 1.422(8) .
C100 C101 1.441(7) .
C101 C102 1.352(7) .
C101 C105 1.503(8) .
C102 C103 1.356(8) .
C103 C104 1.392(8) .
C103 C113 1.508(9) .
C106 C111 1.340(8) .
C106 C107 1.389(8) .
C107 C108 1.380(8) .
C108 C109 1.346(8) .
C109 C110 1.366(8) .
C109 C112 1.527(8) .
C110 C111 1.429(8) .
C114 C119 1.294(10) .
C114 C115 1.399(11) .
C115 C116 1.367(12) .
C116 C117 1.462(14) .
C117 C118 1.356(11) .
C117 C120 1.469(13) .
C118 C119 1.419(10) .
O1L C1L 1.398(15) .
O5L C13L 1.142(15) .
N5L C13L 1.342(16) .
N5L C15L 1.498(16) .
N5L C14L 1.518(17) .

loop_
_platon_squeeze_void_nr
_platon_squeeze_void_average_x
_platon_squeeze_void_average_y
_platon_squeeze_void_average_z
_platon_squeeze_void_volume
_platon_squeeze_void_count_electrons
_platon_squeeze_void_content
1 -0.003 -0.001 -0.006 22562 5222 ' '
